data_2001910
loop_
_publ_author_name
'Hirayama, N.'
'Sugaya, T.'
'Tomioka, S.'
'Ohshima, E.'
'Obase, H.'

_publ_section_title
;(+)-2,2'-(1,1'-Binaphthyl)phosphate salt of methyl
 (11<i>R</i>)-11-{[2-(4-benzylpiperidino)ethyl]thio}-6,11-dihydrodibenz[<i>b</i>,<i>e</i>]oxepin-2-carboxylate
;
_journal_issue 3
_journal_name_full 'Acta Crystallographica Section C'
_journal_page_first 600
_journal_page_last 602
_journal_paper_doi 10.1107/S0108270192009090
_journal_volume 49
_journal_year 1993
_chemical_formula_sum 'C51 H48 N O8 P S'
_chemical_formula_weight 866.0
_symmetry_cell_setting orthorhombic
_symmetry_space_group_name_Hall 'P 2ac 2ab'
_symmetry_space_group_name_H-M 'P 21 21 21'
_atom_type_scat_source IntTabIV
_cell_angle_alpha 90
_cell_angle_beta 90
_cell_angle_gamma 90
_cell_formula_units_Z 4
_cell_length_a 16.465(2)
_cell_length_b 30.163(3)
_cell_length_c 9.0610(10)
_cell_measurement_reflns_used 25
_cell_measurement_temperature 293
_cell_measurement_theta_max 43
_cell_measurement_theta_min 31
_cell_volume 4500.0(9)
_diffrn_measurement_device 'Enraf-Nonius CAD-4'
_diffrn_measurement_method \w/2\q
_diffrn_radiation_type CuK\a
_diffrn_radiation_wavelength 1.54184
_diffrn_reflns_av_R_equivalents 0.035
_diffrn_reflns_limit_h_max 19
_diffrn_reflns_limit_h_min 0
_diffrn_reflns_limit_k_max 36
_diffrn_reflns_limit_k_min 0
_diffrn_reflns_limit_l_max 11
_diffrn_reflns_limit_l_min 0
_diffrn_reflns_number 4750
_diffrn_reflns_theta_max 70
_diffrn_standards_decay_% 0.007
_diffrn_standards_interval_time 83.33
_diffrn_standards_number 3
_exptl_absorpt_coefficient_mu 1.49
_exptl_absorpt_correction_type none
_exptl_crystal_colour colourless
_exptl_crystal_density_diffrn 1.28
_exptl_crystal_density_meas 1.29
_exptl_crystal_description prism
_exptl_crystal_size_max 0.3
_exptl_crystal_size_mid 0.3
_exptl_crystal_size_min 0.2
_refine_diff_density_max 0.52(6)
_refine_diff_density_min -0.11(6)
_refine_ls_extinction_coef 3.0E-7
_refine_ls_extinction_method 'Zachariasen (1963)'
_refine_ls_goodness_of_fit_obs 2.40
_refine_ls_hydrogen_treatment noref
_refine_ls_number_parameters 550
_refine_ls_number_reflns 4121
_refine_ls_R_factor_obs 0.060
_refine_ls_shift/esd_max 0.03
_refine_ls_structure_factor_coef F
_refine_ls_weighting_details 'w = 4F~o~^2^/[(I~o~)^2^+(0.04I~o~)^2^]^1/2^/LP'
_refine_ls_weighting_scheme calc
_refine_ls_wR_factor_obs 0.085
_reflns_number_observed 4121
_reflns_number_total 4656
_reflns_observed_criterion |F~o~|>3.0\s(|F~o~|)
_cod_data_source_file as1015.cif
_cod_data_source_block as1015_structure_1_of_1
_cod_depositor_comments
;
The following automatic conversions were performed:

'_refine_ls_weighting_scheme' value 'w =
4F~o~^2^/[(I~o~)^2^+(0.04I~o~)^2^]^1/2^/LP' was changed to 'calc'.
New tag '_refine_ls_weighting_details' was created. The value of the
new tag was set to 'w = 4F~o~^2^/[(I~o~)^2^+(0.04I~o~)^2^]^1/2^/LP'.

Automatic conversion script
Id: cif_fix_values 3143 2015-03-26 13:38:13Z robertas 
;
_cod_original_cell_volume 4500.0(10)
_cod_original_formula_sum 'C51 H48 N1 O8 P1 S1'
_cod_database_code 2001910

loop_
_atom_site_label
_atom_site_fract_x
_atom_site_fract_y
_atom_site_fract_z
S 1.01206(7) .61795(4) -.5656(2)
O5 .8657(3) .52340(10) -.4109(5)
O12a .6783(4) .5913(2) -.9741(7)
O12b .7404(3) .65290(10) -.9124(5)
N 1.0624(2) .75140(10) -.5670(4)
C1 .8166(3) .6131(2) -.6712(6)
C1a .8536(3) .59300(10) -.5519(6)
C2 .7615(3) .5905(2) -.7587(6)
C3 .7411(3) .5469(2) -.7209(7)
C4 .7762(3) .5271(2) -.6032(7)
C4a .8344(3) .5488(2) -.5213(6)
C6 .9434(4) .5335(2) -.3515(8)
C6a .9386(3) .5724(2) -.2461(6)
C7 .9489(4) .5668(2) -.0939(7)
C8 .9445(4) .6017(3) -.0027(7)
C9 .9282(4) .6430(2) -.0557(7)
C10 .9171(4) .6499(2) -.2066(6)
C10a .9236(3) .6143(2) -.3036(5)
C11 .9132(3) .62230(10) -.4663(5)
C12 .7244(4) .6106(2) -.8920(8)
C13 .7091(6) .6739(5) -1.0480(10)
C14 1.0599(3) .6693(2) -.5107(6)
C15 1.0232(3) .70710(10) -.5969(6)
C16 1.0551(3) .7656(2) -.4077(5)
C17 1.0908(3) .8111(2) -.3841(6)
C18 1.0516(3) .84570(10) -.4824(5)
C19 1.0618(3) .8308(2) -.6420(6)
C20 1.0252(3) .78550(10) -.6687(5)
C21 1.0881(3) .8926(2) -.4534(6)
C22 1.0432(3) .92920(10) -.5335(6)
C23 1.0797(4) .9530(2) -.6496(8)
C24 1.0388(4) .9866(2) -.7199(8)
C25 .9620(4) .9968(2) -.6834(8)
C26 .9235(4) .9737(2) -.5729(9)
C27 .9644(3) .9403(2) -.4980(6)
P(B) .78687(6) .76373(4) .5695(2)
O1(B) .8498(2) .72910(10) .5650(5)
O2(B) .7173(2) .76130(10) .6739(4)
O3(B) .7423(2) .77080(10) .4121(4)
O4(B) .8358(2) .81010(10) .5856(4)
C1(B) .7892(3) .78620(10) .2945(6)
C2(B) .8105(3) .7555(2) .1848(7)
C3(B) .8545(4) .7693(2) .0650(7)
C4(B) .8800(3) .8130(2) .0550(6)
C(5B) .8594(3) .8448(2) .1657(5)
C6(B) .8088(3) .83020(10) .2871(5)
C7(B) .9296(4) .8274(2) -.0654(6)
C8(B) .9588(4) .8699(2) -.0707(7)
C9(B) .9394(4) .9003(2) .0391(6)
C10(B) .8906(3) .8885(2) .1553(6)
C11(B) .7816(2) .86070(10) .4072(5)
C12(B) .7386(3) .9010(2) .3794(6)
C13(B) .7198(3) .9302(2) .4988(7)
C14(B) .7395(3) .9179(2) .6430(8)
C15(B) .7757(3) .8779(2) .6722(6)
C16(B) .7959(3) .84950(10) .5509(5)
C17(B) .7120(3) .9123(2) .2333(7)
C18(B) .6711(4) .9521(2) .2134(9)
C19(B) .6584(4) .9813(2) .3310(10)
C20(B) .6807(4) .9703(2) .4688(9)
O(SOL) .6256(6) .7810(3) .9260(10)
C(SOL) .6355(8) .8215(4) .9890(10)
H1 .7575 .4973 -.5769
H2 .7041 .5306 -.7882
H3 .8297 .6434 -.6936
H4 .8954 .6528 -.4782
H5 .9069 .6794 -.2467
H6 .9258 .6701 -.0105
H7 .9514 .5975 .1034
H8 .9580 .5361 -.0569
H9 .9652 .5084 -.2972
H10 .9816 .5405 -.4275
H11 .7201 .7065 -1.0523
H12 .7235 .6618 -1.1372
H13 .6462 .6745 -1.0488
H14 .9673 .7088 -.5767
H15 1.0307 .6998 -.6999
H16 1.0841 .7445 -.3461
H17 .9995 .7651 -.3775
H18 1.1472 .8108 -.4045
H19 1.0829 .8202 -.2833
H20 1.1180 .8307 -.6659
H21 1.0351 .8521 -.7050
H22 .9685 .7860 -.6545
H23 1.0360 .7765 -.7698
H24 1.1424 .8924 -.4834
H25 1.0842 .8983 -.3502
H26 1.1330 .9440 -.6847
H27 1.0673 1.0050 -.7975
H28 .9328 1.0210 -.7338
H29 .8690 .9805 -.5499
H30 .9356 .9242 -.4218
H31 1.1169 .6684 -.5229
H32 1.0495 .6750 -.4053
H33 1.1188 .7488 -.5865
H34 .9947 .8483 -.4606
H1(B) .7947 .7244 .1946
H2(B) .8676 .7482 -.0110
H3(B) .9449 .8057 -.1409
H4(B) .9934 .8785 -.1533
H5(B) .9608 .9304 .0330
H6(B) .6500 .9597 .1169
H7(B) .6334 1.0106 .3065
H8(B) .6676 .9913 .5484
H9(B) .7274 .9370 .7275
H10(B) .7884 .8679 .7737

loop_
_geom_angle_atom_site_label_1
_geom_angle_atom_site_label_2
_geom_angle_atom_site_label_3
_geom_angle
_geom_angle_publ_flag
C11 S C14 100.8(2) yes
C15 N C16 112.8(3) yes
C16 N C20 111.0(3) yes
C4a C1a C11 126.5(4) yes
C1a C4a C4 120.3(5) yes
C4 C4a O5 113.0(4) yes
C10a C6a C7 120.1(5) yes
C7 C6a C6 121.3(5) yes
C11 C10a C6a 122.3(4) yes
S C11 C1a 105.9(3) yes
C1a C11 C10a 118.5(4) yes
C14 C15 N 113.9(4) yes
C4a O5 C6 119.9(4) yes
C15 N C20 108.6(3) yes
C4a C1a C1 118.2(4) yes
C1 C1a C11 115.3(4) yes
C1a C4a O5 126.7(5) yes
C6a C6 O5 111.0(4) yes
C10a C6a C6 118.6(5) yes
C11 C10a C10 119.1(4) yes
C10 C10a C6a 118.6(5) yes
S C11 C10a 111.2(3) yes
S C14 C15 109.3(3) yes

loop_
_geom_bond_atom_site_label_1
_geom_bond_atom_site_label_2
_geom_bond_distance
_geom_bond_publ_flag
S C11 1.865(4) yes
O5 C6 1.420(7) yes
N C20 1.510(6) yes
C1a C11 1.531(6) yes
C6a C7 1.400(8) yes
C10a C11 1.504(7) yes
S C14 1.808(5) yes
N C15 1.508(5) yes
C1 C1a 1.381(7) yes
C4 C4a 1.378(8) yes
C6a C10a 1.387(7) yes
C14 C15 1.508(6) yes
O5 C4a 1.363(7) yes
N C16 1.510(6) yes
C1a C4a 1.398(6) yes
C6 C6a 1.516(8) yes
C10 C10a 1.392(7) yes
